data_2016539
loop_
_publ_author_name
'Gainsford, Graeme J.'
'Bhuiyan, M. Delower H.'
'Kay, Andrew J.'

_publ_section_title
;
 Geometry and bond-length alternation in nonlinear optical materials.
 II. Effects of donor strength in two push--pull molecules
;
_journal_coeditor_code FG3054
_journal_issue 4
_journal_name_full 'Acta Crystallographica Section C'
_journal_page_first o195
_journal_page_last o198
_journal_paper_doi 10.1107/S0108270108005593
_journal_volume 64
_journal_year 2008
_chemical_formula_iupac 'C17 H18 N4 O, 0.376H2 O'
_chemical_formula_moiety 'C17 H18 N4 O, 0.376(H2 O)'
_chemical_formula_sum 'C17 H18.75 N4 O1.376'
_chemical_formula_weight 301.13
_chemical_name_systematic
;
2-{3-cyano-5,5-dimethyl-4-[2-(piperidin-1-yl)vinyl]-2,5-dihydrofuran-2-
ylidene}malononitrile 0.376-hydrate
;
_space_group_IT_number 14
_symmetry_cell_setting monoclinic
_symmetry_space_group_name_Hall '-P 2ybc'
_symmetry_space_group_name_H-M 'P 1 21/c 1'
_atom_sites_solution_hydrogens geom
_atom_sites_solution_primary direct
_atom_sites_solution_secondary difmap
_audit_creation_method SHELXL-97
_cell_angle_alpha 90.00
_cell_angle_beta 101.298(2)
_cell_angle_gamma 90.00
_cell_formula_units_Z 4
_cell_length_a 11.3193(3)
_cell_length_b 8.8981(3)
_cell_length_c 16.9338(5)
_cell_measurement_reflns_used 8133
_cell_measurement_temperature 99(2)
_cell_measurement_theta_max 32.5
_cell_measurement_theta_min 2.5
_cell_volume 1672.53(9)
_computing_cell_refinement 'SAINT (Bruker, 2005)'
_computing_data_collection 'APEX2 (Bruker, 2005)'
_computing_data_reduction
;
SAINT (Bruker, 2005)  and SADABS (Sheldrick, 2003)
;
_computing_molecular_graphics
;
ORTEP (Farrugia, 1997) and PLATON (Spek, 2003)
;
_computing_publication_material
;
SHELXL97 (Sheldrick, 2008) and PLATON (Spek, 2003)
;
_computing_structure_refinement 'SHELXL97 (Sheldrick, 2008)'
_computing_structure_solution 'SHELXS97 (Sheldrick, 2008)'
_diffrn_ambient_temperature 99(2)
_diffrn_detector_area_resol_mean 8.192
_diffrn_measured_fraction_theta_full 0.996
_diffrn_measured_fraction_theta_max 0.996
_diffrn_measurement_device_type
;
Bruker--Nonius APEXII CCD area-detector diffractometer
;
_diffrn_measurement_method 'phi and omega scans'
_diffrn_radiation_monochromator graphite
_diffrn_radiation_source 'fine-focus sealed tube'
_diffrn_radiation_type MoK\a
_diffrn_radiation_wavelength 0.71073
_diffrn_reflns_av_R_equivalents 0.0351
_diffrn_reflns_av_sigmaI/netI 0.0286
_diffrn_reflns_limit_h_max 15
_diffrn_reflns_limit_h_min -15
_diffrn_reflns_limit_k_max 12
_diffrn_reflns_limit_k_min -12
_diffrn_reflns_limit_l_max 23
_diffrn_reflns_limit_l_min -23
_diffrn_reflns_number 28794
_diffrn_reflns_theta_full 29.99
_diffrn_reflns_theta_max 29.99
_diffrn_reflns_theta_min 2.93
_diffrn_standards_decay_% 0
_diffrn_standards_number 0
_exptl_absorpt_coefficient_mu 0.079
_exptl_absorpt_correction_T_max 0.988
_exptl_absorpt_correction_T_min 0.775
_exptl_absorpt_correction_type multi-scan
_exptl_absorpt_process_details
;
(Blessing, 1995)
;
_exptl_crystal_colour yellow
_exptl_crystal_density_diffrn 1.195
_exptl_crystal_density_method 'not measured'
_exptl_crystal_description block
_exptl_crystal_F_000 639
_exptl_crystal_size_max 0.65
_exptl_crystal_size_mid 0.32
_exptl_crystal_size_min 0.15
_refine_diff_density_max 0.414
_refine_diff_density_min -0.187
_refine_ls_extinction_method none
_refine_ls_goodness_of_fit_ref 1.049
_refine_ls_hydrogen_treatment mixed
_refine_ls_matrix_type full
_refine_ls_number_parameters 217
_refine_ls_number_reflns 4855
_refine_ls_number_restraints 0
_refine_ls_restrained_S_all 1.049
_refine_ls_R_factor_all 0.0654
_refine_ls_R_factor_gt 0.0422
_refine_ls_shift/su_max 0.000
_refine_ls_shift/su_mean 0.000
_refine_ls_structure_factor_coef Fsqd
_refine_ls_weighting_details 'calc w=1/[\s^2^(Fo^2^)+(0.0575P)^2^+0.3738P] where P=(Fo^2^+2Fc^2^)/3'
_refine_ls_weighting_scheme calc
_refine_ls_wR_factor_gt 0.1019
_refine_ls_wR_factor_ref 0.1180
_reflns_number_gt 3607
_reflns_number_total 4855
_reflns_threshold_expression >2sigma(I)
_cod_data_source_file fg3054.cif
_cod_data_source_block II
_cod_depositor_comments
;
The following automatic conversions were performed:
'_symmetry_cell_setting' value 'Monoclinic' changed to 'monoclinic'
according to '/home/saulius/struct/CIF-dictionaries/cif_core.dic'
dictionary named 'cif_core.dic' version 2.4.1 from
2010-06-29.

'_geom_bond_publ_flag' value 'Y' changed to 'y' according to
'/home/saulius/struct/CIF-dictionaries/cif_core.dic' dictionary named
'cif_core.dic' version 2.4.1 from 2010-06-29 (4
times).

'_geom_torsion_publ_flag' value 'Y' changed to 'y' according to
'/home/saulius/struct/CIF-dictionaries/cif_core.dic' dictionary named
'cif_core.dic' version 2.4.1 from 2010-06-29 (4 times).

Automatic conversion script
Id: cif_fix_enum 1527 2010-12-29 10:47:43Z saulius 

The following automatic conversions were performed:

'_symmetry_cell_setting' value 'Monoclinic' changed to 'monoclinic'
according to /home/saulius/struct/CIF-dictionaries/cif_core.dic
dictionary named 'cif_core.dic' version 2.4.1 from
2010-06-29.

'_geom_bond_publ_flag' value 'Y' changed to 'y'
according to /home/saulius/struct/CIF-dictionaries/cif_core.dic
dictionary named 'cif_core.dic' version 2.4.1 from 2010-06-29 (4
times).

'_geom_torsion_publ_flag' value 'Y' changed to 'y' according
to /home/saulius/struct/CIF-dictionaries/cif_core.dic dictionary
named 'cif_core.dic' version 2.4.1 from 2010-06-29 (4 times).

Automatic conversion script
Id: cif_fix_values 1715 2011-07-08 13:25:40Z adriana 
;
_cod_original_sg_symbol_H-M 'P 21/c'
_cod_database_code 2016539
_cod_database_fobs_code 2016539

loop_
_symmetry_equiv_pos_as_xyz
'x, y, z'
'-x, y+1/2, -z+1/2'
'-x, -y, -z'
'x, -y-1/2, z-1/2'

loop_
_atom_site_type_symbol
_atom_site_label
_atom_site_fract_x
_atom_site_fract_y
_atom_site_fract_z
_atom_site_U_iso_or_equiv
_atom_site_adp_type
_atom_site_calc_flag
_atom_site_refinement_flags
_atom_site_occupancy
O O1 0.04537(7) 0.25023(10) 0.44570(5) 0.02325(18) Uani d . 1
O O2 0.6324(3) 0.2834(5) 0.6144(3) 0.0646(16) Uani d P 0.376(6)
H H2A 0.590(6) 0.211(8) 0.612(4) 0.078 Uiso d P 0.376(6)
H H2B 0.694(7) 0.258(7) 0.611(4) 0.078 Uiso d P 0.376(6)
N N1 0.21333(10) 0.01224(13) 0.69463(6) 0.0286(2) Uani d . 1
N N2 -0.14555(10) 0.15463(12) 0.57564(7) 0.0316(2) Uani d . 1
N N3 0.43041(10) 0.08343(15) 0.58294(7) 0.0369(3) Uani d . 1
N N4 0.53892(8) 0.31485(11) 0.36566(6) 0.0232(2) Uani d . 1
C C1 0.15513(10) 0.06691(12) 0.63887(6) 0.0210(2) Uani d . 1
C C2 0.07963(10) 0.13476(12) 0.57160(6) 0.0196(2) Uani d . 1
C C3 -0.04518(10) 0.14620(12) 0.57293(7) 0.0220(2) Uani d . 1
C C4 0.24028(10) 0.26626(12) 0.41719(6) 0.0197(2) Uani d . 1
C C5 0.10933(10) 0.30249(13) 0.38289(7) 0.0210(2) Uani d . 1
C C6 0.12471(10) 0.18920(12) 0.50647(6) 0.0187(2) Uani d . 1
C C7 0.24285(10) 0.19424(12) 0.49147(6) 0.0185(2) Uani d . 1
C C8 0.08534(11) 0.46991(14) 0.37234(7) 0.0266(2) Uani d . 1
H H8A -0.0013 0.4870 0.3544 0.040 Uiso calc R 1
H H8B 0.1285 0.5096 0.3320 0.040 Uiso calc R 1
H H8C 0.1134 0.5212 0.4238 0.040 Uiso calc R 1
C C9 0.06030(11) 0.21253(14) 0.30722(7) 0.0271(3) Uani d . 1
H H9A 0.0775 0.1056 0.3176 0.041 Uiso calc R 1
H H9B 0.0988 0.2466 0.2633 0.041 Uiso calc R 1
H H9C -0.0270 0.2274 0.2920 0.041 Uiso calc R 1
C C10 0.34547(10) 0.13279(13) 0.54283(7) 0.0235(2) Uani d . 1
C C11 0.32832(10) 0.30601(13) 0.37476(7) 0.0229(2) Uani d . 1
H H11 0.3040 0.3539 0.3240 0.027 Uiso calc R 1
C C12 0.45091(10) 0.27947(13) 0.40248(7) 0.0217(2) Uani d . 1
H H12 0.4729 0.2308 0.4532 0.026 Uiso calc R 1
C C13 0.66476(10) 0.28076(14) 0.40176(8) 0.0265(2) Uani d . 1
H H13A 0.6972 0.2070 0.3678 0.032 Uiso calc R 1
H H13B 0.6690 0.2356 0.4557 0.032 Uiso calc R 1
C C14 0.74004(11) 0.42279(16) 0.40936(8) 0.0319(3) Uani d . 1
H H14A 0.8256 0.3972 0.4302 0.038 Uiso calc R 1
H H14B 0.7133 0.4917 0.4483 0.038 Uiso calc R 1
C C15 0.72838(12) 0.50106(16) 0.32841(9) 0.0348(3) Uani d . 1
H H15A 0.7639 0.4371 0.2913 0.042 Uiso calc R 1
H H15B 0.7732 0.5972 0.3355 0.042 Uiso calc R 1
C C16 0.59654(12) 0.53131(15) 0.29227(8) 0.0331(3) Uani d . 1
H H16A 0.5638 0.6049 0.3262 0.040 Uiso calc R 1
H H16B 0.5900 0.5754 0.2379 0.040 Uiso calc R 1
C C17 0.52328(11) 0.38757(17) 0.28644(7) 0.0316(3) Uani d . 1
H H17A 0.4370 0.4109 0.2667 0.038 Uiso calc R 1
H H17B 0.5497 0.3183 0.2475 0.038 Uiso calc R 1

loop_
_atom_site_aniso_label
_atom_site_aniso_U_11
_atom_site_aniso_U_22
_atom_site_aniso_U_33
_atom_site_aniso_U_12
_atom_site_aniso_U_13
_atom_site_aniso_U_23
O1 0.0199(4) 0.0302(4) 0.0199(4) 0.0007(3) 0.0044(3) 0.0074(3)
O2 0.035(2) 0.071(3) 0.096(3) -0.0076(17) 0.0316(19) -0.023(2)
N1 0.0302(5) 0.0368(6) 0.0196(5) 0.0031(4) 0.0066(4) 0.0010(4)
N2 0.0290(6) 0.0312(5) 0.0366(6) 0.0006(4) 0.0114(5) 0.0031(5)
N3 0.0279(5) 0.0514(7) 0.0325(6) 0.0066(5) 0.0085(5) 0.0154(5)
N4 0.0201(5) 0.0286(5) 0.0207(5) -0.0031(4) 0.0033(4) 0.0031(4)
C1 0.0241(5) 0.0223(5) 0.0180(5) -0.0016(4) 0.0080(4) -0.0026(4)
C2 0.0224(5) 0.0196(5) 0.0174(5) -0.0007(4) 0.0050(4) -0.0007(4)
C3 0.0268(6) 0.0188(5) 0.0211(5) -0.0007(4) 0.0068(4) 0.0009(4)
C4 0.0219(5) 0.0185(5) 0.0181(5) -0.0021(4) 0.0028(4) -0.0008(4)
C5 0.0201(5) 0.0251(5) 0.0181(5) -0.0025(4) 0.0045(4) 0.0039(4)
C6 0.0215(5) 0.0168(4) 0.0172(5) -0.0007(4) 0.0025(4) -0.0012(4)
C7 0.0200(5) 0.0175(4) 0.0179(5) -0.0011(4) 0.0036(4) 0.0002(4)
C8 0.0266(6) 0.0264(6) 0.0261(6) 0.0016(5) 0.0037(5) 0.0059(4)
C9 0.0263(6) 0.0326(6) 0.0210(5) -0.0077(5) 0.0016(4) 0.0014(5)
C10 0.0242(5) 0.0263(5) 0.0214(5) -0.0003(4) 0.0079(4) 0.0046(4)
C11 0.0214(5) 0.0270(5) 0.0199(5) -0.0027(4) 0.0036(4) 0.0035(4)
C12 0.0235(5) 0.0228(5) 0.0191(5) -0.0025(4) 0.0048(4) 0.0009(4)
C13 0.0210(5) 0.0280(6) 0.0306(6) 0.0035(5) 0.0056(5) 0.0045(5)
C14 0.0234(6) 0.0384(7) 0.0316(7) -0.0057(5) -0.0003(5) 0.0015(5)
C15 0.0303(7) 0.0347(7) 0.0382(7) -0.0126(5) 0.0040(5) 0.0054(6)
C16 0.0359(7) 0.0317(6) 0.0319(7) 0.0014(5) 0.0075(5) 0.0109(5)
C17 0.0243(6) 0.0487(8) 0.0208(6) -0.0083(5) 0.0017(5) 0.0082(5)

loop_
_atom_type_symbol
_atom_type_description
_atom_type_scat_dispersion_real
_atom_type_scat_dispersion_imag
_atom_type_scat_source
C C 0.0033 0.0016 'International Tables Vol C Tables 4.2.6.8 and 6.1.1.4'
H H 0.0000 0.0000 'International Tables Vol C Tables 4.2.6.8 and 6.1.1.4'
N N 0.0061 0.0033 'International Tables Vol C Tables 4.2.6.8 and 6.1.1.4'
O O 0.0106 0.0060 'International Tables Vol C Tables 4.2.6.8 and 6.1.1.4'

loop_
_geom_angle_atom_site_label_1
_geom_angle_atom_site_label_2
_geom_angle_atom_site_label_3
_geom_angle
C6 O1 C5 109.37(8)
H2A O2 H2B 108(7)
C12 N4 C13 121.16(10)
C12 N4 C17 124.93(10)
C13 N4 C17 113.90(9)
N1 C1 C2 177.84(12)
C6 C2 C1 121.91(10)
C6 C2 C3 120.56(10)
C1 C2 C3 117.53(10)
N2 C3 C2 178.60(13)
C11 C4 C7 133.61(11)
C11 C4 C5 119.74(10)
C7 C4 C5 106.65(9)
O1 C5 C4 103.76(8)
O1 C5 C8 107.01(9)
C4 C5 C8 113.10(9)
O1 C5 C9 106.99(9)
C4 C5 C9 112.25(10)
C8 C5 C9 112.95(10)
O1 C6 C2 117.08(10)
O1 C6 C7 111.41(9)
C2 C6 C7 131.51(10)
C4 C7 C6 108.75(9)
C4 C7 C10 126.53(10)
C6 C7 C10 124.71(10)
C5 C8 H8A 109.5
C5 C8 H8B 109.5
H8A C8 H8B 109.5
C5 C8 H8C 109.5
H8A C8 H8C 109.5
H8B C8 H8C 109.5
C5 C9 H9A 109.5
C5 C9 H9B 109.5
H9A C9 H9B 109.5
C5 C9 H9C 109.5
H9A C9 H9C 109.5
H9B C9 H9C 109.5
N3 C10 C7 178.22(13)
C4 C11 C12 123.50(11)
C4 C11 H11 118.2
C12 C11 H11 118.2
N4 C12 C11 126.64(11)
N4 C12 H12 116.7
C11 C12 H12 116.7
N4 C13 C14 110.29(10)
N4 C13 H13A 109.6
C14 C13 H13A 109.6
N4 C13 H13B 109.6
C14 C13 H13B 109.6
H13A C13 H13B 108.1
C13 C14 C15 110.94(11)
C13 C14 H14A 109.5
C15 C14 H14A 109.5
C13 C14 H14B 109.5
C15 C14 H14B 109.5
H14A C14 H14B 108.0
C14 C15 C16 110.41(11)
C14 C15 H15A 109.6
C16 C15 H15A 109.6
C14 C15 H15B 109.6
C16 C15 H15B 109.6
H15A C15 H15B 108.1
C17 C16 C15 110.95(11)
C17 C16 H16A 109.4
C15 C16 H16A 109.4
C17 C16 H16B 109.4
C15 C16 H16B 109.4
H16A C16 H16B 108.0
N4 C17 C16 110.22(10)
N4 C17 H17A 109.6
C16 C17 H17A 109.6
N4 C17 H17B 109.6
C16 C17 H17B 109.6
H17A C17 H17B 108.1

loop_
_geom_bond_atom_site_label_1
_geom_bond_atom_site_label_2
_geom_bond_distance
_geom_bond_publ_flag
O1 C6 1.3410(13) ?
O1 C5 1.4742(13) ?
O2 H2A 0.80(8) ?
O2 H2B 0.75(7) ?
N1 C1 1.1482(15) ?
N2 C3 1.1485(16) ?
N3 C10 1.1502(15) ?
N4 C12 1.3130(14) y
N4 C13 1.4675(15) ?
N4 C17 1.4684(15) ?
C1 C2 1.4182(15) ?
C2 C6 1.3899(15) y
C2 C3 1.4210(16) ?
C4 C11 1.3837(15) y
C4 C7 1.4070(15) ?
C4 C5 1.5170(15) ?
C5 C8 1.5185(17) ?
C5 C9 1.5206(16) ?
C6 C7 1.4099(15) ?
C7 C10 1.4173(15) ?
C8 H8A 0.9800 ?
C8 H8B 0.9800 ?
C8 H8C 0.9800 ?
C9 H9A 0.9800 ?
C9 H9B 0.9800 ?
C9 H9C 0.9800 ?
C11 C12 1.3951(16) y
C11 H11 0.9500 ?
C12 H12 0.9500 ?
C13 C14 1.5156(17) ?
C13 H13A 0.9900 ?
C13 H13B 0.9900 ?
C14 C15 1.5202(19) ?
C14 H14A 0.9900 ?
C14 H14B 0.9900 ?
C15 C16 1.5219(19) ?
C15 H15A 0.9900 ?
C15 H15B 0.9900 ?
C16 C17 1.5170(19) ?
C16 H16A 0.9900 ?
C16 H16B 0.9900 ?
C17 H17A 0.9900 ?
C17 H17B 0.9900 ?

loop_
_geom_hbond_atom_site_label_D
_geom_hbond_atom_site_label_H
_geom_hbond_atom_site_label_A
_geom_hbond_site_symmetry_A
_geom_hbond_distance_DH
_geom_hbond_distance_HA
_geom_hbond_distance_DA
_geom_hbond_angle_DHA
_geom_hbond_publ_flag
O2 H2A N3 . 0.80(8) 2.111(s.u.?) 2.864 157 yes
O2 H2B N2 1_655 0.75(7) 2.217(s.u.?) 2.950 166 yes
C11 H11 N1 4_565 0.95 2.53 3.4725(16) 172 yes
C13 H13A N1 3_656 0.99 2.52 3.4997(17) 169 yes
C17 H17A N1 4_565 0.99 2.68 3.6584(17) 172 yes
C8 H8B N1 4_565 0.98 2.69 3.5900(16) 153 yes

loop_
_geom_torsion_atom_site_label_1
_geom_torsion_atom_site_label_2
_geom_torsion_atom_site_label_3
_geom_torsion_atom_site_label_4
_geom_torsion
_geom_torsion_publ_flag
C6 O1 C5 C4 -1.42(11) ?
C6 O1 C5 C8 -121.25(10) ?
C6 O1 C5 C9 117.43(10) ?
C11 C4 C5 O1 -177.51(10) ?
C7 C4 C5 O1 2.25(11) ?
C11 C4 C5 C8 -61.91(14) ?
C7 C4 C5 C8 117.84(10) ?
C11 C4 C5 C9 67.33(13) ?
C7 C4 C5 C9 -112.92(10) ?
C5 O1 C6 C2 179.51(9) ?
C5 O1 C6 C7 0.06(12) ?
C1 C2 C6 O1 179.50(10) ?
C3 C2 C6 O1 -0.78(15) ?
C1 C2 C6 C7 -1.19(18) ?
C3 C2 C6 C7 178.53(11) ?
C11 C4 C7 C6 177.41(12) ?
C5 C4 C7 C6 -2.29(12) ?
C11 C4 C7 C10 -4.0(2) ?
C5 C4 C7 C10 176.30(11) ?
O1 C6 C7 C4 1.47(13) ?
C2 C6 C7 C4 -177.87(11) ?
O1 C6 C7 C10 -177.15(10) ?
C2 C6 C7 C10 3.50(19) ?
C7 C4 C11 C12 -0.9(2) y
C5 C4 C11 C12 178.80(11) ?
C13 N4 C12 C11 179.82(11) ?
C17 N4 C12 C11 -1.2(2) ?
C4 C11 C12 N4 -179.60(11) y
C12 N4 C13 C14 -123.80(12) y
C17 N4 C13 C14 57.15(14) ?
N4 C13 C14 C15 -55.19(14) ?
C13 C14 C15 C16 55.00(15) ?
C14 C15 C16 C17 -54.96(15) ?
C12 N4 C17 C16 123.93(13) y
C13 N4 C17 C16 -57.07(14) ?
C15 C16 C17 N4 55.05(15) ?
